data_4064419
loop_
_publ_author_name
'Dudle, Balz'
'Rajesh, Kunjanpillai'
'Blacque, Olivier'
'Berke, Heinz'

_publ_section_title
;
 Rhenium Nitrosyl Complexes Bearing Large-Bite-Angle Diphosphines
;
_journal_issue 11
_journal_name_full Organometallics
_journal_page_first 2986
_journal_paper_doi 10.1021/om200092y
_journal_volume 30
_journal_year 2011
_chemical_formula_moiety 'C44 H72 Br4 Fe2 N2 O2 P4 Re2, 4(C H2 Cl2)'
_chemical_formula_sum 'C48 H80 Br4 Cl8 Fe2 N2 O2 P4 Re2'
_chemical_formula_weight 1928.34
_chemical_name_systematic
'Bis[(\m~2~-bromo)-bromo-(1,1'-bis(diisopropylphosphino)ferrocene-P,P')-nitrosyl-rhenium(I)] dichloromethane solvate'
_space_group_IT_number 2
_symmetry_cell_setting triclinic
_symmetry_space_group_name_Hall '-P 1'
_symmetry_space_group_name_H-M 'P -1'
_atom_sites_solution_hydrogens geom
_atom_sites_solution_primary direct
_atom_sites_solution_secondary difmap
_audit_creation_method SHELXL-97
_cell_angle_alpha 84.950(3)
_cell_angle_beta 68.289(3)
_cell_angle_gamma 74.162(3)
_cell_formula_units_Z 1
_cell_length_a 11.0458(3)
_cell_length_b 12.3739(4)
_cell_length_c 13.1814(5)
_cell_measurement_reflns_used 8201
_cell_measurement_temperature 183(2)
_cell_measurement_theta_max 28.8135
_cell_measurement_theta_min 2.3009
_cell_volume 1610.11(10)
_computing_cell_refinement
;
CrysAlisPro Software, Oxford Diffraction Ltd., Version 1.171.32.24
;
_computing_data_collection
;
CrysAlisPro Software, Oxford Diffraction Ltd., Version 1.171.32.24
;
_computing_data_reduction
;
CrysAlisPro Software, Oxford Diffraction Ltd., Version 1.171.32.24
;
_computing_molecular_graphics
; ORTEP-3 for Windows, Version 2.01.
  Farrugia, L. J. (1997). J. Appl. Cryst. 30, 565.
;
_computing_publication_material
; WinGX -- An integrated system of Windows programs for the solution,
 refinment and analysis of single crystal X-ray diffraction data,
 Version 1.80.00.
 Farrugia, L. J. (1999). J. Appl. Cryst. 32, 837-838.
 SHELXL97. Program for crystal structure refinement.
 Sheldrick, G.M. (2008). Acta Cryst. A64, 112-122.
 PLATON for Windows, Version 1.12.
 Spek, A. L. (2003). J. Appl. Cryst. 36, 7-13. 
;
_computing_structure_refinement
; SHELXL97. Program for crystal structure refinement.
  Sheldrick, G.M. (2008). Acta Cryst. A64, 112-122.
;
_computing_structure_solution
; SHELXS97. Program for Crystal Structure solution.
  Sheldrick, G.M. (2008). Acta Cryst. A64, 112-122.  
;
_diffrn_ambient_temperature 183(2)
_diffrn_detector_area_resol_mean 10.4498
_diffrn_measured_fraction_theta_full 0.986
_diffrn_measured_fraction_theta_max 0.986
_diffrn_measurement_device_type
; Oxford Diffraction (2007). Oxford Diffraction Ltd., 
Xcalibur CCD system
;
_diffrn_measurement_method 'omega scans'
_diffrn_radiation_monochromator graphite
_diffrn_radiation_source 'Enhance (Mo) X-ray Source'
_diffrn_radiation_type MoK\a
_diffrn_radiation_wavelength 0.71073
_diffrn_reflns_av_R_equivalents 0.0540
_diffrn_reflns_av_sigmaI/netI 0.0711
_diffrn_reflns_limit_h_max 13
_diffrn_reflns_limit_h_min -13
_diffrn_reflns_limit_k_max 15
_diffrn_reflns_limit_k_min -15
_diffrn_reflns_limit_l_max 16
_diffrn_reflns_limit_l_min -16
_diffrn_reflns_number 18890
_diffrn_reflns_theta_full 25.68
_diffrn_reflns_theta_max 25.68
_diffrn_reflns_theta_min 2.31
_diffrn_standards_decay_% 0
_diffrn_standards_interval_count 50
_diffrn_standards_interval_time 50
_diffrn_standards_number 2
_exptl_absorpt_coefficient_mu 7.139
_exptl_absorpt_correction_T_max 0.72
_exptl_absorpt_correction_T_min 0.46
_exptl_absorpt_correction_type analytical
_exptl_absorpt_process_details
;
R.C. Clark and J.S. Reid, Acta Cryst. 1995, A51, 887-897
implemented in the CrysAlis Software system, Oxford Diffraction Ltd.,
Version 1.171.32.
;
_exptl_crystal_colour orange
_exptl_crystal_density_diffrn 1.989
_exptl_crystal_density_method 'not measured'
_exptl_crystal_description needle
_exptl_crystal_F_000 936
_exptl_crystal_size_max 0.14
_exptl_crystal_size_mid 0.07
_exptl_crystal_size_min 0.05
_refine_diff_density_max 1.366
_refine_diff_density_min -1.131
_refine_diff_density_rms 0.157
_refine_ls_extinction_method none
_refine_ls_goodness_of_fit_ref 0.901
_refine_ls_hydrogen_treatment constr
_refine_ls_matrix_type full
_refine_ls_number_parameters 337
_refine_ls_number_reflns 6022
_refine_ls_number_restraints 1
_refine_ls_restrained_S_all 0.901
_refine_ls_R_factor_all 0.0425
_refine_ls_R_factor_gt 0.0295
_refine_ls_shift/su_max 0.001
_refine_ls_shift/su_mean 0.000
_refine_ls_structure_factor_coef Fsqd
_refine_ls_weighting_details 'w=1/[\s^2^(Fo^2^)+(0.0230P)^2^] where P=(Fo^2^+2Fc^2^)/3'
_refine_ls_weighting_scheme calc
_refine_ls_wR_factor_gt 0.0579
_refine_ls_wR_factor_ref 0.0597
_reflns_number_gt 4778
_reflns_number_total 6022
_reflns_threshold_expression >2sigma(I)
_cod_data_source_file om200092y_si_002.cif
_cod_data_source_block 2b
_cod_database_code 4064419

loop_
_symmetry_equiv_pos_as_xyz
'x, y, z'
'-x, -y, -z'

loop_
_atom_site_label
_atom_site_type_symbol
_atom_site_fract_x
_atom_site_fract_y
_atom_site_fract_z
_atom_site_U_iso_or_equiv
_atom_site_adp_type
_atom_site_occupancy
_atom_site_symmetry_multiplicity
_atom_site_calc_flag
_atom_site_refinement_flags
_atom_site_disorder_assembly
_atom_site_disorder_group
C1 C 0.6292(5) 0.8040(4) 0.7983(4) 0.0166(12) Uani 1 1 d . A .
C2 C 0.5970(5) 0.7039(4) 0.8518(4) 0.0205(13) Uani 1 1 d . A .
H2 H 0.6313 0.6319 0.8213 0.025 Uiso 1 1 calc R . .
C3 C 0.5043(5) 0.7338(4) 0.9591(5) 0.0272(14) Uani 1 1 d . A .
H3 H 0.4686 0.6841 1.0114 0.033 Uiso 1 1 calc R . .
C4 C 0.4746(5) 0.8505(4) 0.9740(4) 0.0261(14) Uani 1 1 d . A .
H4 H 0.4154 0.8915 1.0369 0.031 Uiso 1 1 calc R . .
C5 C 0.5514(5) 0.8946(4) 0.8756(4) 0.0183(12) Uani 1 1 d . A .
H5 H 0.5512 0.9697 0.8632 0.022 Uiso 1 1 calc R . .
C6 C 0.8788(5) 0.7751(4) 0.8908(4) 0.0149(12) Uani 1 1 d . A .
C7 C 0.8514(5) 0.6707(4) 0.9362(4) 0.0223(13) Uani 1 1 d . A .
H7 H 0.8893 0.6012 0.9007 0.027 Uiso 1 1 calc R . .
C8 C 0.7570(5) 0.6918(4) 1.0442(5) 0.0276(14) Uani 1 1 d . A .
H8 H 0.7242 0.6381 1.0927 0.033 Uiso 1 1 calc R . .
C9 C 0.7212(5) 0.8082(5) 1.0658(5) 0.0306(15) Uani 1 1 d . A .
H9 H 0.6595 0.8446 1.1305 0.037 Uiso 1 1 calc R . .
C10 C 0.7953(5) 0.8604(4) 0.9721(4) 0.0205(13) Uani 1 1 d . A .
H10 H 0.7904 0.9367 0.9647 0.025 Uiso 1 1 calc R . .
C11 C 0.7659(5) 0.6739(4) 0.6020(4) 0.0215(13) Uani 1 1 d . A .
H11 H 0.6803 0.6527 0.6334 0.026 Uiso 1 1 calc R . .
C12 C 0.8706(5) 0.5833(4) 0.6366(5) 0.0281(14) Uani 1 1 d . . .
H12A H 0.8629 0.5101 0.6258 0.042 Uiso 1 1 calc R . .
H12B H 0.8540 0.5940 0.7123 0.042 Uiso 1 1 calc R . .
H12C H 0.9598 0.5896 0.5931 0.042 Uiso 1 1 calc R . .
C13 C 0.8059(6) 0.6713(5) 0.4779(5) 0.0341(15) Uani 1 1 d . . .
H13A H 0.8900 0.6912 0.4439 0.051 Uiso 1 1 calc R . .
H13B H 0.7373 0.7240 0.4576 0.051 Uiso 1 1 calc R . .
H13C H 0.8157 0.5971 0.4544 0.051 Uiso 1 1 calc R . .
C14 C 0.6025(5) 0.8963(4) 0.6011(4) 0.0188(12) Uani 1 1 d . A .
H14 H 0.6469 0.8974 0.5216 0.023 Uiso 1 1 calc R . .
C15 C 0.4899(5) 0.8392(4) 0.6238(5) 0.0284(14) Uani 1 1 d . . .
H15A H 0.4500 0.8290 0.7010 0.043 Uiso 1 1 calc R . .
H15B H 0.5260 0.7673 0.5872 0.043 Uiso 1 1 calc R . .
H15C H 0.4224 0.8850 0.5976 0.043 Uiso 1 1 calc R . .
C16 C 0.5405(5) 1.0191(4) 0.6402(5) 0.0282(14) Uani 1 1 d . . .
H16A H 0.4857 1.0576 0.5993 0.042 Uiso 1 1 calc R . .
H16B H 0.6112 1.0549 0.6293 0.042 Uiso 1 1 calc R . .
H16C H 0.4857 1.0218 0.7164 0.042 Uiso 1 1 calc R . .
C17 C 1.1244(5) 0.6578(4) 0.7117(4) 0.0236(13) Uani 1 1 d . A .
H17 H 1.0847 0.6233 0.6720 0.028 Uiso 1 1 calc R . .
C18 C 1.1539(6) 0.5705(4) 0.7967(5) 0.0416(19) Uani 1 1 d . . .
H18A H 1.2495 0.5459 0.7803 0.062 Uiso 1 1 calc R . .
H18B H 1.1204 0.5073 0.7941 0.062 Uiso 1 1 calc R . .
H18C H 1.1101 0.6042 0.8683 0.062 Uiso 1 1 calc R . .
C19 C 1.2582(5) 0.6728(4) 0.6271(5) 0.0290(15) Uani 1 1 d . . .
H19A H 1.3104 0.6917 0.6638 0.043 Uiso 1 1 calc R . .
H19B H 1.2401 0.7320 0.5784 0.043 Uiso 1 1 calc R . .
H19C H 1.3077 0.6041 0.5862 0.043 Uiso 1 1 calc R . .
C20 C 1.1080(5) 0.8704(4) 0.8011(4) 0.0198(12) Uani 1 1 d . A .
H20 H 1.1881 0.8691 0.7354 0.024 Uiso 1 1 calc R . .
C21 C 1.1620(6) 0.8070(4) 0.8871(5) 0.0343(15) Uani 1 1 d . . .
H21A H 1.2125 0.8490 0.9057 0.051 Uiso 1 1 calc R . .
H21B H 1.2196 0.7346 0.8583 0.051 Uiso 1 1 calc R . .
H21C H 1.0878 0.7977 0.9513 0.051 Uiso 1 1 calc R . .
C22 C 1.0466(5) 0.9950(4) 0.8357(5) 0.0298(14) Uani 1 1 d . . .
H22A H 0.9744 1.0013 0.9053 0.045 Uiso 1 1 calc R . .
H22B H 1.0122 1.0354 0.7823 0.045 Uiso 1 1 calc R . .
H22C H 1.1148 1.0260 0.8410 0.045 Uiso 1 1 calc R . .
N1 N 1.0352(5) 0.7781(4) 0.5183(4) 0.0254(11) Uani 1 1 d . . .
O1 O 1.1027(8) 0.7079(5) 0.4584(6) 0.0354(17) Uani 1 1 d . A .
P1 P 0.73452(13) 0.81626(10) 0.65674(11) 0.0142(3) Uani 1 1 d . . .
P2 P 1.00442(13) 0.79874(9) 0.76000(11) 0.0145(3) Uani 1 1 d . . .
Fe1 Fe 0.67787(7) 0.77970(5) 0.93462(6) 0.01712(18) Uani 1 1 d . . .
Br1A Br 0.78245(6) 1.05845(4) 0.74050(5) 0.02225(19) Uani 0.9228(16) 1 d PD A 1
Br1B Br 1.083(2) 0.7372(12) 0.4670(12) 0.02225(19) Uani 0.0772(16) 1 d PD A 2
Br2 Br 1.12628(5) 0.99180(4) 0.54759(4) 0.01939(13) Uani 1 1 d . . .
Re1 Re 0.92974(2) 0.888649(15) 0.613505(17) 0.01230(7) Uani 1 1 d D . .
C23 C 1.4359(6) 0.6739(5) 0.3017(6) 0.056(2) Uani 1 1 d . . .
H23A H 1.3467 0.7003 0.3568 0.068 Uiso 1 1 calc R . .
H23B H 1.4434 0.7257 0.2413 0.068 Uiso 1 1 calc R . .
Cl1 Cl 1.55532(18) 0.67640(14) 0.35642(16) 0.0566(5) Uani 1 1 d . . .
Cl2 Cl 1.4511(2) 0.54378(17) 0.2562(3) 0.0977(9) Uani 1 1 d . . .
C24 C 1.1331(7) 0.6908(5) 0.1720(7) 0.063(2) Uani 1 1 d . . .
H24A H 1.1415 0.6748 0.2428 0.075 Uiso 1 1 calc R . .
H24B H 1.1570 0.7609 0.1470 0.075 Uiso 1 1 calc R . .
Cl3 Cl 1.24490(19) 0.58223(13) 0.07926(19) 0.0647(6) Uani 1 1 d . . .
Cl4 Cl 0.9664(2) 0.70547(15) 0.18506(17) 0.0627(6) Uani 1 1 d . . .

loop_
_atom_site_aniso_label
_atom_site_aniso_U_11
_atom_site_aniso_U_22
_atom_site_aniso_U_33
_atom_site_aniso_U_23
_atom_site_aniso_U_13
_atom_site_aniso_U_12
C1 0.014(3) 0.021(2) 0.017(3) 0.000(2) -0.006(2) -0.008(2)
C2 0.025(3) 0.026(3) 0.019(3) 0.003(2) -0.010(2) -0.017(2)
C3 0.024(3) 0.041(3) 0.020(3) 0.010(3) -0.006(3) -0.019(3)
C4 0.013(3) 0.048(3) 0.015(3) -0.009(3) -0.005(2) -0.002(2)
C5 0.015(3) 0.024(3) 0.014(3) -0.003(2) -0.005(2) -0.001(2)
C6 0.014(3) 0.021(2) 0.013(3) 0.005(2) -0.010(2) -0.003(2)
C7 0.014(3) 0.023(3) 0.029(3) 0.004(2) -0.006(2) -0.006(2)
C8 0.022(3) 0.035(3) 0.026(3) 0.017(3) -0.012(3) -0.007(3)
C9 0.020(3) 0.056(4) 0.014(3) -0.002(3) -0.007(2) -0.005(3)
C10 0.013(3) 0.032(3) 0.018(3) 0.000(2) -0.006(2) -0.007(2)
C11 0.018(3) 0.021(3) 0.028(3) -0.007(2) -0.006(2) -0.008(2)
C12 0.027(3) 0.022(3) 0.037(4) -0.003(3) -0.013(3) -0.008(2)
C13 0.027(3) 0.048(3) 0.032(4) -0.010(3) -0.012(3) -0.011(3)
C14 0.021(3) 0.027(3) 0.011(3) 0.001(2) -0.007(2) -0.009(2)
C15 0.016(3) 0.045(3) 0.030(4) 0.010(3) -0.012(3) -0.014(3)
C16 0.025(3) 0.034(3) 0.028(4) 0.006(3) -0.017(3) -0.004(3)
C17 0.022(3) 0.020(3) 0.030(4) 0.002(2) -0.013(3) -0.003(2)
C18 0.027(4) 0.026(3) 0.055(5) 0.015(3) -0.008(3) 0.004(3)
C19 0.018(3) 0.026(3) 0.032(4) -0.001(3) -0.001(3) 0.001(2)
C20 0.022(3) 0.027(3) 0.020(3) 0.007(2) -0.013(2) -0.014(2)
C21 0.041(4) 0.043(3) 0.034(4) 0.008(3) -0.027(3) -0.018(3)
C22 0.035(4) 0.032(3) 0.031(4) 0.001(3) -0.016(3) -0.019(3)
N1 0.022(3) 0.035(3) 0.033(3) 0.010(3) -0.018(2) -0.019(2)
O1 0.034(4) 0.043(5) 0.032(3) -0.004(3) -0.008(2) -0.018(4)
P1 0.0121(7) 0.0176(6) 0.0145(8) 0.0007(5) -0.0050(6) -0.0062(5)
P2 0.0134(7) 0.0146(6) 0.0157(8) 0.0035(5) -0.0057(6) -0.0044(5)
Fe1 0.0152(4) 0.0212(4) 0.0145(4) 0.0034(3) -0.0043(3) -0.0065(3)
Br1A 0.0226(3) 0.0206(3) 0.0240(4) -0.0006(2) -0.0087(3) -0.0055(2)
Br1B 0.0226(3) 0.0206(3) 0.0240(4) -0.0006(2) -0.0087(3) -0.0055(2)
Br2 0.0186(3) 0.0279(3) 0.0182(3) 0.0100(2) -0.0107(2) -0.0137(2)
Re1 0.01137(11) 0.01454(10) 0.01233(12) 0.00181(8) -0.00476(8) -0.00531(8)
C23 0.024(4) 0.061(4) 0.075(6) 0.000(4) -0.020(4) 0.004(3)
Cl1 0.0530(12) 0.0581(10) 0.0647(13) -0.0221(9) -0.0262(10) -0.0098(9)
Cl2 0.0865(18) 0.0755(14) 0.169(3) -0.0200(15) -0.0766(18) -0.0321(12)
C24 0.097(6) 0.056(4) 0.083(6) 0.018(4) -0.074(5) -0.042(4)
Cl3 0.0648(13) 0.0435(9) 0.0994(17) 0.0236(10) -0.0416(12) -0.0261(9)
Cl4 0.0678(13) 0.0683(11) 0.0632(14) 0.0088(10) -0.0276(11) -0.0322(10)

loop_
_atom_type_symbol
_atom_type_description
_atom_type_scat_dispersion_real
_atom_type_scat_dispersion_imag
_atom_type_scat_source
C C 0.0033 0.0016 'International Tables Vol C Tables 4.2.6.8 and 6.1.1.4'
H H 0.0000 0.0000 'International Tables Vol C Tables 4.2.6.8 and 6.1.1.4'
N N 0.0061 0.0033 'International Tables Vol C Tables 4.2.6.8 and 6.1.1.4'
O O 0.0106 0.0060 'International Tables Vol C Tables 4.2.6.8 and 6.1.1.4'
P P 0.1023 0.0942 'International Tables Vol C Tables 4.2.6.8 and 6.1.1.4'
Fe Fe 0.3463 0.8444 'International Tables Vol C Tables 4.2.6.8 and 6.1.1.4'
Br Br -0.2901 2.4595 'International Tables Vol C Tables 4.2.6.8 and 6.1.1.4'
Re Re -1.0185 7.2310 'International Tables Vol C Tables 4.2.6.8 and 6.1.1.4'
Cl Cl 0.1484 0.1585 'International Tables Vol C Tables 4.2.6.8 and 6.1.1.4'

loop_
_geom_angle_atom_site_label_1
_geom_angle_atom_site_label_2
_geom_angle_atom_site_label_3
_geom_angle
_geom_angle_site_symmetry_1
_geom_angle_site_symmetry_3
C5 C1 C2 106.4(4) . .
C5 C1 P1 126.5(3) . .
C2 C1 P1 126.9(4) . .
C5 C1 Fe1 69.0(3) . .
C2 C1 Fe1 70.2(3) . .
P1 C1 Fe1 129.9(3) . .
C3 C2 C1 108.1(4) . .
C3 C2 Fe1 69.7(3) . .
C1 C2 Fe1 68.7(3) . .
C3 C2 H2 126.0 . .
C1 C2 H2 126.0 . .
Fe1 C2 H2 127.2 . .
C4 C3 C2 109.1(5) . .
C4 C3 Fe1 70.1(3) . .
C2 C3 Fe1 70.0(3) . .
C4 C3 H3 125.4 . .
C2 C3 H3 125.4 . .
Fe1 C3 H3 126.0 . .
C3 C4 C5 107.6(4) . .
C3 C4 Fe1 69.9(3) . .
C5 C4 Fe1 68.6(3) . .
C3 C4 H4 126.2 . .
C5 C4 H4 126.2 . .
Fe1 C4 H4 126.9 . .
C4 C5 C1 108.8(4) . .
C4 C5 Fe1 70.8(3) . .
C1 C5 Fe1 69.6(3) . .
C4 C5 H5 125.6 . .
C1 C5 H5 125.6 . .
Fe1 C5 H5 125.6 . .
C10 C6 C7 106.8(4) . .
C10 C6 P2 124.6(3) . .
C7 C6 P2 128.4(4) . .
C10 C6 Fe1 69.0(3) . .
C7 C6 Fe1 68.1(3) . .
P2 C6 Fe1 131.4(3) . .
C8 C7 C6 108.4(5) . .
C8 C7 Fe1 70.3(3) . .
C6 C7 Fe1 70.8(3) . .
C8 C7 H7 125.8 . .
C6 C7 H7 125.8 . .
Fe1 C7 H7 124.7 . .
C9 C8 C7 108.2(5) . .
C9 C8 Fe1 69.6(3) . .
C7 C8 Fe1 69.0(3) . .
C9 C8 H8 125.9 . .
C7 C8 H8 125.9 . .
Fe1 C8 H8 127.0 . .
C8 C9 C10 108.5(5) . .
C8 C9 Fe1 70.0(3) . .
C10 C9 Fe1 70.0(3) . .
C8 C9 H9 125.8 . .
C10 C9 H9 125.8 . .
Fe1 C9 H9 125.8 . .
C9 C10 C6 108.1(4) . .
C9 C10 Fe1 69.4(3) . .
C6 C10 Fe1 70.2(3) . .
C9 C10 H10 125.9 . .
C6 C10 H10 125.9 . .
Fe1 C10 H10 126.1 . .
C13 C11 C12 110.0(4) . .
C13 C11 P1 112.8(4) . .
C12 C11 P1 113.3(4) . .
C13 C11 H11 106.8 . .
C12 C11 H11 106.8 . .
P1 C11 H11 106.8 . .
C11 C12 H12A 109.5 . .
C11 C12 H12B 109.5 . .
H12A C12 H12B 109.5 . .
C11 C12 H12C 109.5 . .
H12A C12 H12C 109.5 . .
H12B C12 H12C 109.5 . .
C11 C13 H13A 109.5 . .
C11 C13 H13B 109.5 . .
H13A C13 H13B 109.5 . .
C11 C13 H13C 109.5 . .
H13A C13 H13C 109.5 . .
H13B C13 H13C 109.5 . .
C15 C14 C16 109.0(4) . .
C15 C14 P1 112.4(3) . .
C16 C14 P1 114.5(4) . .
C15 C14 H14 106.8 . .
C16 C14 H14 106.8 . .
P1 C14 H14 106.8 . .
C14 C15 H15A 109.5 . .
C14 C15 H15B 109.5 . .
H15A C15 H15B 109.5 . .
C14 C15 H15C 109.5 . .
H15A C15 H15C 109.5 . .
H15B C15 H15C 109.5 . .
C14 C16 H16A 109.5 . .
C14 C16 H16B 109.5 . .
H16A C16 H16B 109.5 . .
C14 C16 H16C 109.5 . .
H16A C16 H16C 109.5 . .
H16B C16 H16C 109.5 . .
C19 C17 C18 109.3(4) . .
C19 C17 P2 109.8(3) . .
C18 C17 P2 119.3(4) . .
C19 C17 H17 105.8 . .
C18 C17 H17 105.8 . .
P2 C17 H17 105.8 . .
C17 C18 H18A 109.5 . .
C17 C18 H18B 109.5 . .
H18A C18 H18B 109.5 . .
C17 C18 H18C 109.5 . .
H18A C18 H18C 109.5 . .
H18B C18 H18C 109.5 . .
C17 C19 H19A 109.5 . .
C17 C19 H19B 109.5 . .
H19A C19 H19B 109.5 . .
C17 C19 H19C 109.5 . .
H19A C19 H19C 109.5 . .
H19B C19 H19C 109.5 . .
C21 C20 C22 108.9(5) . .
C21 C20 P2 113.7(3) . .
C22 C20 P2 117.4(4) . .
C21 C20 H20 105.2 . .
C22 C20 H20 105.2 . .
P2 C20 H20 105.2 . .
C20 C21 H21A 109.5 . .
C20 C21 H21B 109.5 . .
H21A C21 H21B 109.5 . .
C20 C21 H21C 109.5 . .
H21A C21 H21C 109.5 . .
H21B C21 H21C 109.5 . .
C20 C22 H22A 109.5 . .
C20 C22 H22B 109.5 . .
H22A C22 H22B 109.5 . .
C20 C22 H22C 109.5 . .
H22A C22 H22C 109.5 . .
H22B C22 H22C 109.5 . .
Br1B N1 Re1 169.3(16) . .
O1 N1 Re1 179.4(6) . .
C1 P1 C11 101.4(2) . .
C1 P1 C14 100.0(2) . .
C11 P1 C14 99.6(2) . .
C1 P1 Re1 119.98(18) . .
C11 P1 Re1 116.32(17) . .
C14 P1 Re1 116.17(16) . .
C6 P2 C20 103.0(2) . .
C6 P2 C17 106.1(2) . .
C20 P2 C17 102.1(2) . .
C6 P2 Re1 119.29(16) . .
C20 P2 Re1 115.15(15) . .
C17 P2 Re1 109.53(18) . .
C5 Fe1 C7 158.6(2) . .
C5 Fe1 C1 41.39(18) . .
C7 Fe1 C1 122.0(2) . .
C5 Fe1 C9 123.9(2) . .
C7 Fe1 C9 68.5(2) . .
C1 Fe1 C9 161.9(2) . .
C5 Fe1 C8 159.7(2) . .
C7 Fe1 C8 40.7(2) . .
C1 Fe1 C8 156.8(2) . .
C9 Fe1 C8 40.4(2) . .
C5 Fe1 C10 108.1(2) . .
C7 Fe1 C10 68.8(2) . .
C1 Fe1 C10 125.7(2) . .
C9 Fe1 C10 40.6(2) . .
C8 Fe1 C10 68.3(2) . .
C5 Fe1 C3 68.0(2) . .
C7 Fe1 C3 123.9(2) . .
C1 Fe1 C3 68.7(2) . .
C9 Fe1 C3 119.6(2) . .
C8 Fe1 C3 106.4(2) . .
C10 Fe1 C3 155.2(2) . .
C5 Fe1 C4 40.67(19) . .
C7 Fe1 C4 159.5(2) . .
C1 Fe1 C4 69.1(2) . .
C9 Fe1 C4 106.1(2) . .
C8 Fe1 C4 122.6(2) . .
C10 Fe1 C4 120.9(2) . .
C3 Fe1 C4 40.1(2) . .
C5 Fe1 C2 68.5(2) . .
C7 Fe1 C2 108.0(2) . .
C1 Fe1 C2 41.09(18) . .
C9 Fe1 C2 154.9(2) . .
C8 Fe1 C2 120.6(2) . .
C10 Fe1 C2 163.4(2) . .
C3 Fe1 C2 40.3(2) . .
C4 Fe1 C2 68.0(2) . .
C5 Fe1 C6 122.74(19) . .
C7 Fe1 C6 41.10(18) . .
C1 Fe1 C6 108.74(19) . .
C9 Fe1 C6 68.5(2) . .
C8 Fe1 C6 68.5(2) . .
C10 Fe1 C6 40.76(19) . .
C3 Fe1 C6 162.0(2) . .
C4 Fe1 C6 157.3(2) . .
C2 Fe1 C6 126.2(2) . .
Re1 Br2 Re1 99.795(19) 2_776 .
N1 Re1 P1 92.71(15) . .
N1 Re1 P2 93.50(15) . .
P1 Re1 P2 97.84(4) . .
N1 Re1 Br1A 175.95(14) . .
P1 Re1 Br1A 89.66(3) . .
P2 Re1 Br1A 89.44(3) . .
Br1B Re1 Br1A 172.7(4) . .
N1 Re1 Br2 88.93(15) . 2_776
P1 Re1 Br2 91.03(3) . 2_776
P2 Re1 Br2 170.68(3) . 2_776
Br1B Re1 Br2 85.8(5) . 2_776
Br1A Re1 Br2 87.733(18) . 2_776
N1 Re1 Br2 89.42(14) . .
P1 Re1 Br2 170.95(3) . .
P2 Re1 Br2 90.81(3) . .
Br1B Re1 Br2 87.8(5) . .
Br1A Re1 Br2 87.745(18) . .
Br2 Re1 Br2 80.205(19) 2_776 .
Cl2 C23 Cl1 113.7(3) . .
Cl2 C23 H23A 108.8 . .
Cl1 C23 H23A 108.8 . .
Cl2 C23 H23B 108.8 . .
Cl1 C23 H23B 108.8 . .
H23A C23 H23B 107.7 . .
Cl4 C24 Cl3 111.4(4) . .
Cl4 C24 H24A 109.3 . .
Cl3 C24 H24A 109.3 . .
Cl4 C24 H24B 109.3 . .
Cl3 C24 H24B 109.3 . .
H24A C24 H24B 108.0 . .

loop_
_geom_bond_atom_site_label_1
_geom_bond_atom_site_label_2
_geom_bond_distance
_geom_bond_site_symmetry_2
C1 C5 1.435(6) .
C1 C2 1.436(6) .
C1 P1 1.816(5) .
C1 Fe1 2.035(5) .
C2 C3 1.414(7) .
C2 Fe1 2.056(6) .
C2 H2 0.9300 .
C3 C4 1.406(7) .
C3 Fe1 2.052(6) .
C3 H3 0.9300 .
C4 C5 1.418(7) .
C4 Fe1 2.055(5) .
C4 H4 0.9300 .
C5 Fe1 2.026(5) .
C5 H5 0.9300 .
C6 C10 1.431(7) .
C6 C7 1.436(6) .
C6 P2 1.829(5) .
C6 Fe1 2.062(5) .
C7 C8 1.415(7) .
C7 Fe1 2.027(5) .
C7 H7 0.9300 .
C8 C9 1.411(7) .
C8 Fe1 2.043(5) .
C8 H8 0.9300 .
C9 C10 1.418(7) .
C9 Fe1 2.038(6) .
C9 H9 0.9300 .
C10 Fe1 2.046(6) .
C10 H10 0.9300 .
C11 C13 1.529(8) .
C11 C12 1.547(7) .
C11 P1 1.857(5) .
C11 H11 0.9800 .
C12 H12A 0.9600 .
C12 H12B 0.9600 .
C12 H12C 0.9600 .
C13 H13A 0.9600 .
C13 H13B 0.9600 .
C13 H13C 0.9600 .
C14 C15 1.518(7) .
C14 C16 1.534(6) .
C14 P1 1.876(5) .
C14 H14 0.9800 .
C15 H15A 0.9600 .
C15 H15B 0.9600 .
C15 H15C 0.9600 .
C16 H16A 0.9600 .
C16 H16B 0.9600 .
C16 H16C 0.9600 .
C17 C19 1.534(7) .
C17 C18 1.546(7) .
C17 P2 1.874(4) .
C17 H17 0.9800 .
C18 H18A 0.9600 .
C18 H18B 0.9600 .
C18 H18C 0.9600 .
C19 H19A 0.9600 .
C19 H19B 0.9600 .
C19 H19C 0.9600 .
C20 C21 1.532(7) .
C20 C22 1.539(6) .
C20 P2 1.868(5) .
C20 H20 0.9800 .
C21 H21A 0.9600 .
C21 H21B 0.9600 .
C21 H21C 0.9600 .
C22 H22A 0.9600 .
C22 H22B 0.9600 .
C22 H22C 0.9600 .
N1 Br1B 0.801(7) .
N1 O1 1.124(7) .
N1 Re1 1.776(5) .
P1 Re1 2.4150(13) .
P2 Re1 2.4384(14) .
Br1A Re1 2.5694(6) .
Br1B Re1 2.568(5) .
Br2 Re1 2.6457(5) 2_776
Br2 Re1 2.6493(5) .
Re1 Br2 2.6457(5) 2_776
C23 Cl2 1.712(7) .
C23 Cl1 1.730(7) .
C23 H23A 0.9700 .
C23 H23B 0.9700 .
C24 Cl4 1.744(7) .
C24 Cl3 1.758(8) .
C24 H24A 0.9700 .
C24 H24B 0.9700 .

loop_
_geom_hbond_atom_site_label_D
_geom_hbond_atom_site_label_H
_geom_hbond_atom_site_label_A
_geom_hbond_distance_DH
_geom_hbond_distance_HA
_geom_hbond_distance_DA
_geom_hbond_angle_DHA
C12 H12C O1 0.96 2.55 3.395(10) 146.6
C13 H13A O1 0.96 2.49 3.344(11) 148.0
C23 H23A O1 0.97 2.51 3.416(10) 156.2
